data_2212750
loop_
_publ_author_name
'Christian Peifer'
'Schollmeyer, Dieter'
'Melanie Tschertsche'
'Stefan Laufer'

_publ_section_title
<i>rac</i>-(3<i>E</i>,3a<i>R</i>,6a<i>R</i>)-3-(Hydroxymethylene)-3,3a,6,6a-tetrahydro-2<i>H</i>-cyclopenta[<i>b</i>]furan-2-one
_journal_coeditor_code AT2230
_journal_issue 4
_journal_name_full 'Acta Crystallographica Section E'
_journal_page_first o1551
_journal_page_last o1553
_journal_paper_doi 10.1107/S1600536807009300
_journal_volume 63
_journal_year 2007
_chemical_formula_iupac 'C8 H8 O3'
_chemical_formula_moiety 'C8 H8 O3'
_chemical_formula_sum 'C8 H8 O3'
_chemical_formula_weight 152.147
_chemical_melting_point 119.3
_chemical_name_common
;
rac-(3E,3aR,6aR)-3-(Hydroxymethylene)-
3,3a,6,6a-tetrahydro-2H-cyclopenta[b]furan-2-one
;
_space_group_IT_number 14
_symmetry_cell_setting monoclinic
_symmetry_space_group_name_Hall '-P 2ybc'
_symmetry_space_group_name_H-M 'P 1 21/c 1'
_atom_sites_solution_hydrogens geom
_atom_sites_solution_primary direct
_atom_sites_solution_secondary difmap
_audit_creation_method SHELXL97
_cell_angle_alpha 90.00
_cell_angle_beta 117.741(7)
_cell_angle_gamma 90.00
_cell_formula_units_Z 8
_cell_length_a 11.9618(2)
_cell_length_b 8.5709(8)
_cell_length_c 16.127(3)
_cell_measurement_reflns_used 25
_cell_measurement_temperature 295(2)
_cell_measurement_theta_max 69
_cell_measurement_theta_min 61
_cell_volume 1463.4(3)
_computing_cell_refinement 'CAD-4 Software'
_computing_data_collection 'CAD-4 Software (Enraf--Nonius, 1989)'
_computing_data_reduction 'CORINC (Dr\"ager & Gattow, 1971)'
_computing_molecular_graphics 'ORTEPPIII (Johnson, 1976) and PLATON (Spek, 2003)'
_computing_publication_material SHELXL97
_computing_structure_refinement 'SHELXL97 (Sheldrick, 1997)'
_computing_structure_solution 'SIR92 (Altomare <i>et al.</i>,  1994)'
_diffrn_ambient_temperature 295(2)
_diffrn_measured_fraction_theta_full 0.998
_diffrn_measured_fraction_theta_max 0.999
_diffrn_measurement_device '\k-geometry diffractometer'
_diffrn_measurement_device_type 'Enraf--Nonius CAD-4'
_diffrn_measurement_method \w/2\q
_diffrn_radiation_monochromator graphite
_diffrn_radiation_type CuK\a
_diffrn_radiation_wavelength 1.54178
_diffrn_reflns_av_R_equivalents 0.0136
_diffrn_reflns_av_sigmaI/netI 0.0267
_diffrn_reflns_limit_h_max 14
_diffrn_reflns_limit_h_min 0
_diffrn_reflns_limit_k_max 0
_diffrn_reflns_limit_k_min -10
_diffrn_reflns_limit_l_max 17
_diffrn_reflns_limit_l_min -19
_diffrn_reflns_number 2909
_diffrn_reflns_theta_full 70.04
_diffrn_reflns_theta_max 70.04
_diffrn_reflns_theta_min 4.18
_diffrn_standards_decay_% 5
_diffrn_standards_interval_time 60
_diffrn_standards_number 3
_exptl_absorpt_coefficient_mu 0.895
_exptl_absorpt_correction_T_max 0.8470
_exptl_absorpt_correction_T_min 0.6573
_exptl_absorpt_correction_type none
_exptl_absorpt_process_details '(CORINC; Dr\"ager & Gattow, 1971)'
_exptl_crystal_colour colourless
_exptl_crystal_density_diffrn 1.381
_exptl_crystal_density_method 'not measured'
_exptl_crystal_description block
_exptl_crystal_F_000 640
_exptl_crystal_size_max 0.51
_exptl_crystal_size_mid 0.38
_exptl_crystal_size_min 0.19
_refine_diff_density_max 0.230
_refine_diff_density_min -0.310
_refine_ls_extinction_coef 0.0013(4)
_refine_ls_extinction_expression Fc^*^=kFc[1+0.001xFc^2^\l^3^/sin(2\q)]^-1/4^
_refine_ls_extinction_method 'SHELXL97 (Sheldrick, 1997)'
_refine_ls_goodness_of_fit_ref 1.034
_refine_ls_hydrogen_treatment constr
_refine_ls_matrix_type full
_refine_ls_number_parameters 214
_refine_ls_number_reflns 2770
_refine_ls_number_restraints 0
_refine_ls_restrained_S_all 1.034
_refine_ls_R_factor_all 0.0776
_refine_ls_R_factor_gt 0.0563
_refine_ls_shift/su_max 0.000
_refine_ls_shift/su_mean 0.000
_refine_ls_structure_factor_coef Fsqd
_refine_ls_weighting_details 'calc w = 1/[\s^2^(Fo^2^)+(0.1021P)^2^+0.2685P] where P=(Fo^2^+2Fc^2^)/3'
_refine_ls_weighting_scheme calc
_refine_ls_wR_factor_obs 0.1576
_refine_ls_wR_factor_ref 0.1746
_reflns_number_gt 2009
_reflns_number_total 2770
_reflns_threshold_expression I>2\s(I)
_cod_data_source_file at2230.cif
_cod_data_source_block IV
_cod_original_cell_volume 1463.3(3)
_cod_original_sg_symbol_H-M 'P 21/c'
_cod_database_code 2212750
_cod_database_fobs_code 2212750

loop_
_symmetry_equiv_pos_as_xyz
'x, y, z'
'-x, y+1/2, -z+1/2'
'-x, -y, -z'
'x, -y-1/2, z-1/2'

loop_
_atom_site_type_symbol
_atom_site_label
_atom_site_fract_x
_atom_site_fract_y
_atom_site_fract_z
_atom_site_U_iso_or_equiv
_atom_site_adp_type
_atom_site_calc_flag
_atom_site_refinement_flags
_atom_site_occupancy
O O1 -0.07464(14) 0.7396(2) 0.34283(12) 0.0598(5) Uani d . 1
C C2 -0.0624(2) 0.5923(3) 0.30149(18) 0.0588(6) Uani d . 1
H H2A -0.1142 0.5926 0.2332 0.065(7) Uiso calc R 1
C C3 -0.0968(3) 0.4567(3) 0.3457(2) 0.0702(8) Uani d . 1
H H3A -0.1371 0.4934 0.3822 0.092(7) Uiso calc R 1
H H3B -0.1531 0.3847 0.2983 0.092(7) Uiso calc R 1
C C4 0.0270(3) 0.3809(3) 0.4073(2) 0.0770(8) Uani d . 1
H H4 0.0365 0.2981 0.4474 0.111(12) Uiso calc R 1
C C5 0.1213(3) 0.4448(3) 0.3982(2) 0.0734(8) Uani d . 1
H H5 0.2047 0.4114 0.4309 0.102(11) Uiso calc R 1
C C6 0.0794(2) 0.5765(3) 0.32960(18) 0.0578(6) Uani d . 1
H H6A 0.0927 0.5531 0.2754 0.069(8) Uiso calc R 1
C C7 0.13048(19) 0.7335(3) 0.36986(15) 0.0463(5) Uani d . 1
C C8 0.03336(19) 0.8215(3) 0.37795(15) 0.0462(5) Uani d . 1
C C9 0.24574(19) 0.7904(3) 0.39531(15) 0.0464(5) Uani d . 1
H H9A 0.2710 0.8953 0.4306 0.066(7) Uiso d R 1
O O10 0.33174(15) 0.70527(19) 0.38572(13) 0.0596(5) Uani d . 1
H H10 0.4045 0.7663 0.4095 0.095(10) Uiso d R 1
O O11 0.03732(14) 0.9515(2) 0.41061(12) 0.0591(5) Uani d . 1
O O21 0.42176(14) 1.0385(2) 0.34635(13) 0.0609(5) Uani d . 1
C C22 0.4225(2) 1.1807(3) 0.29666(17) 0.0562(6) Uani d . 1
H H22A 0.3626 1.1732 0.2298 0.069(8) Uiso calc R 1
C C23 0.3941(2) 1.3221(3) 0.3410(2) 0.0669(7) Uani d . 1
H H23A 0.3279 1.3856 0.2939 0.085(7) Uiso calc R 1
H H23B 0.3685 1.2904 0.3874 0.085(7) Uiso calc R 1
C C24 0.5159(3) 1.4082(3) 0.3853(2) 0.0664(7) Uani d . 1
H H24 0.5284 1.4988 0.4203 0.094(11) Uiso calc R 1
C C25 0.6038(2) 1.3438(3) 0.37019(19) 0.0619(7) Uani d . 1
H H25 0.6851 1.3837 0.3931 0.099(11) Uiso calc R 1
C C26 0.55963(19) 1.1990(3) 0.31217(16) 0.0500(6) Uani d . 1
H H26A 0.5631 1.2090 0.2529 0.069(8) Uiso calc R 1
C C27 0.62224(19) 1.0524(3) 0.36345(15) 0.0453(5) Uani d . 1
C C28 0.53447(19) 0.9661(3) 0.38379(16) 0.0492(5) Uani d . 1
C C29 0.73959(19) 1.0034(3) 0.38919(15) 0.0464(5) Uani d . 1
H H29A 0.7750 0.9049 0.4311 0.055(7) Uiso d R 1
O O30 0.81739(14) 1.0853(2) 0.36833(12) 0.0580(5) Uani d . 1
H H30 0.8988 1.0420 0.4013 0.120(13) Uiso d R 1
O O31 0.54867(16) 0.8444(2) 0.42694(13) 0.0629(5) Uani d . 1

loop_
_atom_site_aniso_label
_atom_site_aniso_U_11
_atom_site_aniso_U_22
_atom_site_aniso_U_33
_atom_site_aniso_U_12
_atom_site_aniso_U_13
_atom_site_aniso_U_23
O1 0.0387(8) 0.0625(10) 0.0813(11) -0.0055(7) 0.0307(8) -0.0087(9)
C2 0.0500(13) 0.0655(15) 0.0642(15) -0.0143(11) 0.0293(12) -0.0134(12)
C3 0.0625(15) 0.0702(17) 0.0875(19) -0.0240(13) 0.0429(15) -0.0149(15)
C4 0.0798(19) 0.0533(15) 0.106(2) -0.0143(14) 0.0497(18) -0.0005(16)
C5 0.0634(16) 0.0487(14) 0.114(2) -0.0009(12) 0.0465(16) -0.0050(15)
C6 0.0551(13) 0.0607(15) 0.0741(15) -0.0130(11) 0.0439(12) -0.0160(12)
C7 0.0431(11) 0.0472(12) 0.0567(12) -0.0026(9) 0.0302(10) -0.0020(10)
C8 0.0381(10) 0.0500(12) 0.0538(12) 0.0000(9) 0.0241(9) 0.0019(9)
C9 0.0414(11) 0.0475(12) 0.0591(12) 0.0018(9) 0.0309(10) 0.0031(10)
O10 0.0494(9) 0.0531(10) 0.0932(12) -0.0008(7) 0.0474(9) -0.0020(8)
O11 0.0446(8) 0.0537(10) 0.0823(11) 0.0040(7) 0.0324(8) -0.0051(8)
O21 0.0386(8) 0.0629(10) 0.0879(12) 0.0003(7) 0.0349(8) 0.0077(9)
C22 0.0388(11) 0.0672(16) 0.0630(14) 0.0051(11) 0.0240(11) 0.0074(12)
C23 0.0555(14) 0.0736(18) 0.0831(17) 0.0250(13) 0.0419(14) 0.0173(14)
C24 0.0676(16) 0.0517(14) 0.0799(18) 0.0138(12) 0.0343(14) 0.0036(13)
C25 0.0513(13) 0.0476(13) 0.0890(18) 0.0036(11) 0.0346(13) 0.0066(12)
C26 0.0421(11) 0.0557(13) 0.0598(13) 0.0073(10) 0.0301(10) 0.0085(10)
C27 0.0393(11) 0.0461(12) 0.0561(12) 0.0001(9) 0.0268(9) -0.0014(9)
C28 0.0398(11) 0.0500(12) 0.0616(13) -0.0028(9) 0.0267(10) -0.0031(11)
C29 0.0405(10) 0.0429(11) 0.0602(13) -0.0020(9) 0.0270(10) -0.0023(9)
O30 0.0407(8) 0.0563(10) 0.0864(12) 0.0040(7) 0.0374(8) 0.0085(8)
O31 0.0517(9) 0.0550(10) 0.0883(12) -0.0037(8) 0.0379(9) 0.0093(9)

loop_
_atom_type_symbol
_atom_type_description
_atom_type_scat_dispersion_real
_atom_type_scat_dispersion_imag
_atom_type_scat_source
C C 0.0181 0.0091 'International Tables Vol C Tables 4.2.6.8 and 6.1.1.4'
H H 0.0000 0.0000 'International Tables Vol C Tables 4.2.6.8 and 6.1.1.4'
O O 0.0492 0.0322 'International Tables Vol C Tables 4.2.6.8 and 6.1.1.4'

loop_
_geom_angle_atom_site_label_1
_geom_angle_atom_site_label_2
_geom_angle_atom_site_label_3
_geom_angle
C8 O1 C2 111.22(17)
O1 C2 C3 109.82(19)
O1 C2 C6 105.67(18)
C3 C2 C6 107.2(2)
O1 C2 H2A 111.3
C3 C2 H2A 111.3
C6 C2 H2A 111.3
C4 C3 C2 104.2(2)
C4 C3 H3A 110.9
C2 C3 H3A 110.9
C4 C3 H3B 110.9
C2 C3 H3B 110.9
H3A C3 H3B 108.9
C5 C4 C3 112.3(3)
C5 C4 H4 123.9
C3 C4 H4 123.9
C4 C5 C6 112.7(3)
C4 C5 H5 123.7
C6 C5 H5 123.7
C5 C6 C7 115.5(2)
C5 C6 C2 103.2(2)
C7 C6 C2 102.69(19)
C5 C6 H6A 111.6
C7 C6 H6A 111.6
C2 C6 H6A 111.6
C9 C7 C8 122.8(2)
C9 C7 C6 128.1(2)
C8 C7 C6 109.05(18)
O11 C8 O1 119.6(2)
O11 C8 C7 130.1(2)
O1 C8 C7 110.28(19)
O10 C9 C7 120.6(2)
O10 C9 H9A 119.9
C7 C9 H9A 119.0
C9 O10 H10 105.7
C28 O21 C22 111.75(16)
O21 C22 C23 110.32(19)
O21 C22 C26 105.79(17)
C23 C22 C26 107.1(2)
O21 C22 H22A 111.1
C23 C22 H22A 111.1
C26 C22 H22A 111.1
C24 C23 C22 103.79(19)
C24 C23 H23A 111.0
C22 C23 H23A 111.0
C24 C23 H23B 111.0
C22 C23 H23B 111.0
H23A C23 H23B 109.0
C25 C24 C23 113.2(3)
C25 C24 H24 123.4
C23 C24 H24 123.4
C24 C25 C26 112.8(2)
C24 C25 H25 123.6
C26 C25 H25 123.6
C25 C26 C27 114.22(19)
C25 C26 C22 102.95(19)
C27 C26 C22 102.96(18)
C25 C26 H26A 112.0
C27 C26 H26A 112.0
C22 C26 H26A 112.0
C29 C27 C28 122.7(2)
C29 C27 C26 128.3(2)
C28 C27 C26 109.02(18)
O31 C28 O21 119.6(2)
O31 C28 C27 130.2(2)
O21 C28 C27 110.2(2)
O30 C29 C27 121.0(2)
O30 C29 H29A 118.2
C27 C29 H29A 120.6
C29 O30 H30 108.2

loop_
_geom_bond_atom_site_label_1
_geom_bond_atom_site_label_2
_geom_bond_distance
O1 C8 1.342(3)
O1 C2 1.467(3)
C2 C3 1.517(4)
C2 C6 1.545(3)
C2 H2A 0.9800
C3 C4 1.494(4)
C3 H3A 0.9700
C3 H3B 0.9700
C4 C5 1.323(4)
C4 H4 0.9300
C5 C6 1.494(4)
C5 H5 0.9300
C6 C7 1.496(3)
C6 H6A 0.9800
C7 C9 1.334(3)
C7 C8 1.441(3)
C8 O11 1.224(3)
C9 O10 1.328(2)
C9 H9A 1.0312
O10 H10 0.9318
O21 C28 1.345(3)
O21 C22 1.461(3)
C22 C23 1.523(4)
C22 C26 1.548(3)
C22 H22A 0.9800
C23 C24 1.486(4)
C23 H23A 0.9700
C23 H23B 0.9700
C24 C25 1.307(4)
C24 H24 0.9300
C25 C26 1.495(3)
C25 H25 0.9300
C26 C27 1.499(3)
C26 H26A 0.9800
C27 C29 1.333(3)
C27 C28 1.442(3)
C28 O31 1.221(3)
C29 O30 1.328(2)
C29 H29A 1.0400
O30 H30 0.9419

loop_
_geom_hbond_atom_site_label_D
_geom_hbond_atom_site_label_H
_geom_hbond_atom_site_label_A
_geom_hbond_site_symmetry_A
_geom_hbond_distance_DH
_geom_hbond_distance_HA
_geom_hbond_distance_DA
_geom_hbond_angle_DHA
O10 H10 O31 . 0.93 1.75 2.644(2) 161.0
O10 H10 O21 . 0.93 2.59 3.218(2) 125.0
O30 H30 O11 1_655 0.94 1.77 2.651(2) 154.4

loop_
_geom_torsion_atom_site_label_1
_geom_torsion_atom_site_label_2
_geom_torsion_atom_site_label_3
_geom_torsion_atom_site_label_4
_geom_torsion
C8 O1 C2 C3 124.6(2)
C8 O1 C2 C6 9.2(3)
O1 C2 C3 C4 -107.1(2)
C6 C2 C3 C4 7.3(3)
C2 C3 C4 C5 -5.0(3)
C3 C4 C5 C6 0.5(4)
C4 C5 C6 C7 115.3(3)
C4 C5 C6 C2 4.1(3)
O1 C2 C6 C5 110.1(2)
C3 C2 C6 C5 -7.0(3)
O1 C2 C6 C7 -10.2(2)
C3 C2 C6 C7 -127.3(2)
C5 C6 C7 C9 77.0(3)
C2 C6 C7 C9 -171.5(2)
C5 C6 C7 C8 -103.2(2)
C2 C6 C7 C8 8.3(2)
C2 O1 C8 O11 176.1(2)
C2 O1 C8 C7 -4.1(3)
C9 C7 C8 O11 -3.4(4)
C6 C7 C8 O11 176.8(2)
C9 C7 C8 O1 176.7(2)
C6 C7 C8 O1 -3.1(3)
C8 C7 C9 O10 -179.40(19)
C6 C7 C9 O10 0.4(4)
C28 O21 C22 C23 -119.1(2)
C28 O21 C22 C26 -3.5(3)
O21 C22 C23 C24 110.7(2)
C26 C22 C23 C24 -4.0(3)
C22 C23 C24 C25 2.7(3)
C23 C24 C25 C26 -0.2(3)
C24 C25 C26 C27 -113.2(2)
C24 C25 C26 C22 -2.3(3)
O21 C22 C26 C25 -113.8(2)
C23 C22 C26 C25 3.9(2)
O21 C22 C26 C27 5.2(2)
C23 C22 C26 C27 122.9(2)
C25 C26 C27 C29 -73.7(3)
C22 C26 C27 C29 175.5(2)
C25 C26 C27 C28 105.6(2)
C22 C26 C27 C28 -5.2(2)
C22 O21 C28 O31 -179.3(2)
C22 O21 C28 C27 0.2(3)
C29 C27 C28 O31 2.2(4)
C26 C27 C28 O31 -177.1(2)
C29 C27 C28 O21 -177.3(2)
C26 C27 C28 O21 3.4(3)
C28 C27 C29 O30 179.3(2)
C26 C27 C29 O30 -1.5(4)

loop_
_cod_related_entry_id
_cod_related_entry_database
_cod_related_entry_code
1 ChemSpider 9507510
